data_4070773
loop_
_publ_author_name
'Kelly III, Roy A.'
'Clavier, Herv\'e'
'Giudice, Simona'
'Scott, Natalie M.'
'Stevens, Edwin D.'
'Bordner, Jon'
'Samardjiev, Ivan'
'Hoff, Carl D.'
'Cavallo, Luigi'
'Nolan, Steven P.'

_publ_section_title
;
 Determination of N-Heterocyclic Carbene (NHC) Steric and Electronic
 Parameters using the [(NHC)Ir(CO)2Cl] System
;
_journal_issue 2
_journal_name_full Organometallics
_journal_page_first 202
_journal_paper_doi 10.1021/om701001g
_journal_volume 27
_journal_year 2008
_chemical_formula_sum 'C17 H24 Cl Ir N2 O2'
_chemical_formula_weight 516.03
_chemical_name_systematic
; 
 ? 
;
_space_group_IT_number 18
_symmetry_cell_setting orthorhombic
_symmetry_space_group_name_Hall 'P 2 2ab'
_symmetry_space_group_name_H-M 'P 21 21 2'
_atom_sites_solution_hydrogens geom
_atom_sites_solution_primary direct
_atom_sites_solution_secondary difmap
_audit_creation_method SHELXL-97
_cell_angle_alpha 90.00
_cell_angle_beta 90.00
_cell_angle_gamma 90.00
_cell_formula_units_Z 8
_cell_length_a 14.3072(16)
_cell_length_b 23.352(3)
_cell_length_c 12.2214(14)
_cell_measurement_temperature 298(2)
_cell_volume 4083.2(8)
_computing_cell_refinement 'Bruker SMART'
_computing_data_collection 'Bruker SMART'
_computing_data_reduction 'Bruker SAINT'
_computing_molecular_graphics 'Bruker SHELXTL'
_computing_publication_material 'Bruker SHELXTL'
_computing_structure_refinement 'SHELXL-97 (Sheldrick, 1997)'
_computing_structure_solution 'SHELXS-97 (Sheldrick, 1990)'
_diffrn_ambient_temperature 298(2)
_diffrn_measured_fraction_theta_full 0.995
_diffrn_measured_fraction_theta_max 0.995
_diffrn_measurement_device_type 'CCD area detector'
_diffrn_measurement_method 'phi and omega scans'
_diffrn_radiation_monochromator graphite
_diffrn_radiation_source 'fine-focus sealed tube'
_diffrn_radiation_type MoK\a
_diffrn_radiation_wavelength 0.71073
_diffrn_reflns_av_R_equivalents 0.0599
_diffrn_reflns_av_sigmaI/netI 0.0485
_diffrn_reflns_limit_h_max 14
_diffrn_reflns_limit_h_min -14
_diffrn_reflns_limit_k_max 23
_diffrn_reflns_limit_k_min -23
_diffrn_reflns_limit_l_max 12
_diffrn_reflns_limit_l_min -12
_diffrn_reflns_number 21335
_diffrn_reflns_theta_full 20.86
_diffrn_reflns_theta_max 20.86
_diffrn_reflns_theta_min 1.88
_exptl_absorpt_coefficient_mu 6.680
_exptl_absorpt_correction_type none
_exptl_crystal_colour YELLOW
_exptl_crystal_density_diffrn 1.679
_exptl_crystal_density_method 'not measured'
_exptl_crystal_description PRISM
_exptl_crystal_F_000 2000
_refine_diff_density_max 2.096
_refine_diff_density_min -0.372
_refine_diff_density_rms 0.125
_refine_ls_abs_structure_details 'Flack H D (1983), Acta Cryst. A39, 876-881'
_refine_ls_abs_structure_Flack 0.178(18)
_refine_ls_extinction_coef 0.00000(3)
_refine_ls_extinction_expression Fc^*^=kFc[1+0.001xFc^2^\l^3^/sin(2\q)]^-1/4^
_refine_ls_extinction_method SHELXL
_refine_ls_goodness_of_fit_ref 0.903
_refine_ls_hydrogen_treatment mixed
_refine_ls_matrix_type full
_refine_ls_number_parameters 416
_refine_ls_number_reflns 4295
_refine_ls_number_restraints 0
_refine_ls_restrained_S_all 0.903
_refine_ls_R_factor_all 0.0472
_refine_ls_R_factor_gt 0.0409
_refine_ls_shift/su_max 2.810
_refine_ls_shift/su_mean 0.135
_refine_ls_structure_factor_coef Fsqd
_refine_ls_weighting_details 'calc w=1/[\s^2^(Fo^2^)+(0.0852P)^2^+3.9914P] where P=(Fo^2^+2Fc^2^)/3'
_refine_ls_weighting_scheme calc
_refine_ls_wR_factor_gt 0.1023
_refine_ls_wR_factor_ref 0.1086
_reflns_number_gt 3846
_reflns_number_total 4295
_reflns_threshold_expression >2sigma(I)
_cod_data_source_file om701001g-file004.cif
_cod_data_source_block i472
_cod_depositor_comments
;
The following automatic conversions were performed:

'_symmetry_cell_setting' value 'Orthorhombic' changed to
'orthorhombic' according to
/home/saulius/struct/CIF-dictionaries/cif_core.dic dictionary named
'cif_core.dic' version 2.4.1 from 2010-06-29.

Automatic conversion script
Id: cif_fix_values 1715 2011-07-08 13:25:40Z adriana 
;
_cod_original_sg_symbol_H-M P2(1)2(1)2
_cod_database_code 4070773

loop_
_symmetry_equiv_pos_as_xyz
'x, y, z'
'-x, -y, z'
'-x+1/2, y+1/2, -z'
'x+1/2, -y+1/2, -z'

loop_
_atom_site_label
_atom_site_type_symbol
_atom_site_fract_x
_atom_site_fract_y
_atom_site_fract_z
_atom_site_U_iso_or_equiv
_atom_site_adp_type
_atom_site_occupancy
_atom_site_symmetry_multiplicity
_atom_site_calc_flag
_atom_site_refinement_flags
Ir1 Ir 0.182406(11) 0.034125(6) 0.808056(14) 0.06894(5) Uani 1 1 d .
N1 N 0.2755(2) -0.01709(12) 0.6034(2) 0.0686(10) Uani 1 1 d .
C2 C 0.3469(3) -0.0089(2) 0.5295(4) 0.0966(17) Uani 1 1 d .
H2A H 0.3642 -0.0323 0.4714 0.080 Uiso 1 1 calc R
C3 C 0.3866(3) 0.04237(18) 0.5620(4) 0.0955(17) Uani 1 1 d .
H3A H 0.4385 0.0599 0.5307 0.080 Uiso 1 1 calc R
N4 N 0.3369(2) 0.06227(12) 0.6470(2) 0.0660(10) Uani 1 1 d .
C5 C 0.2698(2) 0.02565(14) 0.6732(3) 0.0601(11) Uani 1 1 d .
C6 C 0.3597(3) 0.11648(14) 0.7083(4) 0.0710(13) Uani 1 1 d .
H6A H 0.3230 0.1159 0.7760 0.080 Uiso 1 1 calc R
C7 C 0.4555(3) 0.12139(18) 0.7394(4) 0.0951(17) Uani 1 1 d .
H7A H 0.4938 0.1184 0.6742 0.080 Uiso 1 1 calc R
H7B H 0.4711 0.0894 0.7866 0.080 Uiso 1 1 calc R
C8 C 0.4802(3) 0.17653(19) 0.7983(4) 0.1106(18) Uani 1 1 d .
H8A H 0.5473 0.1785 0.8092 0.080 Uiso 1 1 calc R
H8B H 0.4503 0.1773 0.8695 0.080 Uiso 1 1 calc R
C9 C 0.4475(4) 0.2281(2) 0.7301(4) 0.120(2) Uani 1 1 d .
H9A H 0.4571 0.2632 0.7712 0.080 Uiso 1 1 calc R
H9B H 0.4839 0.2305 0.6633 0.080 Uiso 1 1 calc R
C10 C 0.3456(3) 0.22158(19) 0.7027(4) 0.1029(17) Uani 1 1 d .
H10A H 0.3260 0.2539 0.6586 0.080 Uiso 1 1 calc R
H10B H 0.3095 0.2221 0.7699 0.080 Uiso 1 1 calc R
C11 C 0.3251(3) 0.16698(16) 0.6415(4) 0.0914(16) Uani 1 1 d .
H11A H 0.2584 0.1635 0.6292 0.080 Uiso 1 1 calc R
H11B H 0.3562 0.1676 0.5710 0.080 Uiso 1 1 calc R
C12 C 0.2200(3) -0.07074(14) 0.6095(3) 0.0687(13) Uani 1 1 d .
H12A H 0.1634 -0.0615 0.6510 0.080 Uiso 1 1 calc R
C13 C 0.1884(3) -0.09028(18) 0.5003(4) 0.0913(16) Uani 1 1 d .
H13A H 0.2422 -0.0967 0.4537 0.080 Uiso 1 1 calc R
H13B H 0.1500 -0.0608 0.4669 0.080 Uiso 1 1 calc R
C14 C 0.1331(4) -0.1446(2) 0.5100(5) 0.116(2) Uani 1 1 d .
H14A H 0.0755 -0.1368 0.5493 0.080 Uiso 1 1 calc R
H14B H 0.1165 -0.1579 0.4374 0.080 Uiso 1 1 calc R
C15 C 0.1839(4) -0.1891(2) 0.5662(4) 0.111(2) Uani 1 1 d .
H15A H 0.2379 -0.1996 0.5227 0.080 Uiso 1 1 calc R
H15B H 0.1442 -0.2226 0.5725 0.080 Uiso 1 1 calc R
C16 C 0.2163(4) -0.17171(19) 0.6790(5) 0.119(2) Uani 1 1 d .
H16A H 0.2560 -0.2015 0.7092 0.080 Uiso 1 1 calc R
H16B H 0.1627 -0.1672 0.7267 0.080 Uiso 1 1 calc R
C17 C 0.2704(3) -0.11561(17) 0.6736(4) 0.0880(16) Uani 1 1 d .
H17A H 0.2810 -0.1017 0.7474 0.080 Uiso 1 1 calc R
H17B H 0.3309 -0.1226 0.6403 0.080 Uiso 1 1 calc R
C20 C 0.0987(4) 0.0546(2) 0.7291(4) 0.120(2) Uani 1 1 d .
O21 O 0.0305(3) 0.0724(2) 0.6655(4) 0.186(2) Uani 1 1 d .
C22 C 0.1101(4) 0.0416(2) 0.9324(4) 0.120(2) Uani 1 1 d .
O23 O 0.0704(3) 0.0474(2) 1.0150(4) 0.176(2) Uani 1 1 d .
Cl35 Cl 0.54962(11) 0.14364(6) 0.42441(10) 0.1087(5) Uani 1 1 d .
Ir2 Ir 0.544847(10) 0.219615(6) 0.300638(13) 0.06592(5) Uani 1 1 d .
N51 N 0.4338(2) 0.13442(13) 0.1541(3) 0.0761(11) Uani 1 1 d .
C52 C 0.4486(3) 0.0927(2) 0.0808(4) 0.0998(17) Uani 1 1 d .
H52A H 0.4036 0.0676 0.0540 0.080 Uiso 1 1 calc R
C53 C 0.5375(4) 0.0930(2) 0.0531(4) 0.1077(18) Uani 1 1 d .
H53A H 0.5662 0.0709 -0.0006 0.080 Uiso 1 1 calc R
N54 N 0.5791(2) 0.13268(14) 0.1200(3) 0.0756(11) Uani 1 1 d .
C55 C 0.5143(2) 0.16076(15) 0.1812(3) 0.0636(12) Uani 1 1 d .
C56 C 0.3450(3) 0.14834(19) 0.2058(4) 0.0876(15) Uani 1 1 d .
H56A H 0.3553 0.1819 0.2523 0.080 Uiso 1 1 calc R
C57 C 0.3156(4) 0.1011(3) 0.2772(4) 0.123(2) Uani 1 1 d .
H57A H 0.3622 0.0953 0.3338 0.080 Uiso 1 1 calc R
H57B H 0.3113 0.0661 0.2346 0.080 Uiso 1 1 calc R
C58 C 0.2193(4) 0.1138(3) 0.3314(5) 0.156(3) Uani 1 1 d .
H58A H 0.1996 0.0799 0.3711 0.080 Uiso 1 1 calc R
H58B H 0.2277 0.1442 0.3845 0.080 Uiso 1 1 calc R
C59 C 0.1444(3) 0.1303(3) 0.2568(4) 0.125(2) Uani 1 1 d .
H59A H 0.0909 0.1435 0.2986 0.080 Uiso 1 1 calc R
H59B H 0.1251 0.0973 0.2141 0.080 Uiso 1 1 calc R
C60 C 0.1769(4) 0.1773(3) 0.1810(6) 0.150(3) Uani 1 1 d .
H60A H 0.1829 0.2126 0.2223 0.080 Uiso 1 1 calc R
H60B H 0.1299 0.1834 0.1250 0.080 Uiso 1 1 calc R
C61 C 0.2721(4) 0.1638(2) 0.1247(5) 0.116(2) Uani 1 1 d .
H61A H 0.2638 0.1323 0.0738 0.080 Uiso 1 1 calc R
H61B H 0.2925 0.1970 0.0834 0.080 Uiso 1 1 calc R
C62 C 0.6834(3) 0.14617(18) 0.1234(3) 0.0834(15) Uani 1 1 d .
H62A H 0.6935 0.1783 0.1735 0.080 Uiso 1 1 calc R
C63 C 0.7169(3) 0.1633(2) 0.0107(4) 0.107(2) Uani 1 1 d .
H63A H 0.6816 0.1961 -0.0149 0.080 Uiso 1 1 calc R
H63B H 0.7069 0.1320 -0.0402 0.080 Uiso 1 1 calc R
C64 C 0.8204(4) 0.1782(2) 0.0146(5) 0.117(2) Uani 1 1 d .
H64A H 0.8422 0.1882 -0.0581 0.080 Uiso 1 1 calc R
H64B H 0.8302 0.2109 0.0623 0.080 Uiso 1 1 calc R
C65 C 0.8739(4) 0.1273(3) 0.0569(5) 0.135(2) Uani 1 1 d .
H65A H 0.9398 0.1369 0.0612 0.080 Uiso 1 1 calc R
H65B H 0.8671 0.0957 0.0061 0.080 Uiso 1 1 calc R
C66 C 0.8398(3) 0.1091(3) 0.1685(5) 0.126(2) Uani 1 1 d .
H66A H 0.8762 0.0765 0.1933 0.080 Uiso 1 1 calc R
H66B H 0.8493 0.1401 0.2200 0.080 Uiso 1 1 calc R
C67 C 0.7386(3) 0.0932(2) 0.1671(4) 0.0953(17) Uani 1 1 d .
H67A H 0.7177 0.0834 0.2402 0.080 Uiso 1 1 calc R
H67B H 0.7285 0.0604 0.1197 0.080 Uiso 1 1 calc R
Cl25 Cl 0.30750(9) 0.00237(6) 0.91371(10) 0.1050(4) Uani 1 1 d .
C30 C 0.5778(3) 0.26897(19) 0.4138(4) 0.0884(16) Uani 1 1 d .
O31 O 0.5961(3) 0.30054(15) 0.4876(3) 0.1226(14) Uani 1 1 d .
C32 C 0.5421(4) 0.2747(2) 0.2037(4) 0.1149(19) Uani 1 1 d .
O33 O 0.5449(4) 0.30998(18) 0.1349(4) 0.180(2) Uani 1 1 d .

loop_
_atom_site_aniso_label
_atom_site_aniso_U_11
_atom_site_aniso_U_22
_atom_site_aniso_U_33
_atom_site_aniso_U_23
_atom_site_aniso_U_13
_atom_site_aniso_U_12
Ir1 0.06367(8) 0.06043(8) 0.08274(9) -0.00517(9) 0.00188(10) -0.00233(8)
N1 0.0769(19) 0.0582(18) 0.0708(18) -0.0014(15) 0.0068(17) -0.0009(16)
C2 0.115(4) 0.092(3) 0.083(3) -0.015(3) 0.034(3) -0.017(3)
C3 0.097(3) 0.076(3) 0.113(3) 0.004(3) 0.019(3) -0.023(3)
N4 0.071(2) 0.0557(17) 0.0713(18) 0.0059(15) 0.0075(16) -0.0099(15)
C5 0.0520(18) 0.0578(19) 0.070(2) -0.0037(19) -0.0111(18) 0.0093(17)
C6 0.080(2) 0.0434(18) 0.089(3) 0.011(2) -0.001(2) -0.0159(17)
C7 0.088(3) 0.079(3) 0.118(3) 0.000(3) -0.013(3) -0.001(3)
C8 0.090(3) 0.099(3) 0.142(4) -0.008(4) -0.035(3) -0.027(3)
C9 0.128(4) 0.092(3) 0.139(4) -0.002(3) 0.025(3) -0.047(3)
C10 0.126(4) 0.078(3) 0.104(3) 0.014(3) -0.025(3) -0.001(3)
C11 0.104(3) 0.057(2) 0.114(3) -0.003(2) -0.010(3) 0.006(3)
C12 0.061(2) 0.050(2) 0.096(3) -0.004(2) 0.004(2) -0.0074(18)
C13 0.075(3) 0.092(3) 0.107(3) -0.016(3) -0.016(3) -0.009(3)
C14 0.090(3) 0.112(3) 0.145(4) -0.041(3) -0.005(3) -0.007(3)
C15 0.123(4) 0.090(3) 0.119(4) -0.025(3) 0.014(4) -0.015(3)
C16 0.138(4) 0.080(3) 0.140(4) 0.011(3) 0.022(4) -0.022(3)
C17 0.095(3) 0.075(2) 0.094(3) -0.002(2) 0.011(3) -0.010(2)
C20 0.178(5) 0.097(3) 0.085(3) -0.014(3) 0.016(3) -0.047(3)
O21 0.133(3) 0.197(4) 0.229(4) 0.060(4) -0.039(3) 0.012(3)
C22 0.138(4) 0.094(3) 0.128(4) -0.022(3) 0.028(4) 0.003(3)
O23 0.151(4) 0.196(4) 0.180(3) -0.060(3) 0.057(3) -0.014(3)
Cl35 0.1228(9) 0.1063(8) 0.0970(8) 0.0185(7) -0.0102(8) -0.0115(8)
Ir2 0.06201(8) 0.06183(8) 0.07391(8) -0.00932(9) -0.00387(9) 0.00224(8)
N51 0.076(2) 0.0625(17) 0.090(2) -0.0151(17) 0.0019(18) -0.0097(17)
C52 0.086(3) 0.096(3) 0.117(3) -0.043(3) -0.013(3) -0.011(3)
C53 0.114(4) 0.112(3) 0.097(3) -0.045(3) 0.008(3) -0.007(3)
N54 0.075(2) 0.076(2) 0.075(2) -0.0182(18) 0.0063(18) -0.0019(18)
C55 0.061(2) 0.064(2) 0.066(2) -0.002(2) 0.003(2) -0.0018(18)
C56 0.069(3) 0.089(3) 0.105(3) -0.003(3) -0.018(3) -0.012(2)
C57 0.092(3) 0.173(5) 0.103(4) 0.023(4) -0.006(3) 0.009(4)
C58 0.121(4) 0.206(6) 0.140(5) 0.015(5) 0.027(4) -0.007(5)
C59 0.074(3) 0.152(4) 0.149(4) -0.034(4) -0.003(3) -0.027(3)
C60 0.094(4) 0.153(5) 0.202(6) -0.051(5) -0.002(5) 0.030(4)
C61 0.097(3) 0.104(4) 0.146(4) -0.002(3) 0.009(4) -0.002(3)
C62 0.083(3) 0.076(2) 0.090(3) -0.023(2) 0.018(3) -0.001(2)
C63 0.089(4) 0.108(3) 0.123(4) -0.007(3) 0.005(3) 0.004(3)
C64 0.101(4) 0.143(4) 0.109(4) 0.014(4) 0.010(3) 0.000(4)
C65 0.096(4) 0.151(4) 0.158(5) -0.033(4) -0.003(4) -0.024(4)
C66 0.101(4) 0.138(4) 0.140(4) -0.025(4) -0.036(3) 0.032(3)
C67 0.091(3) 0.114(3) 0.081(3) -0.004(3) -0.019(2) 0.008(3)
Cl25 0.1155(9) 0.1013(8) 0.0981(7) 0.0141(7) -0.0362(8) -0.0131(7)
C30 0.079(3) 0.088(3) 0.098(3) -0.024(3) -0.008(3) 0.006(2)
O31 0.122(3) 0.113(2) 0.133(3) -0.045(2) -0.011(2) -0.001(2)
C32 0.119(4) 0.115(3) 0.111(3) -0.045(3) -0.009(3) -0.016(3)
O33 0.248(5) 0.128(3) 0.164(3) 0.052(3) -0.048(4) -0.020(3)

loop_
_atom_type_symbol
_atom_type_description
_atom_type_scat_dispersion_real
_atom_type_scat_dispersion_imag
_atom_type_scat_source
C C 0.0033 0.0016 'International Tables Vol C Tables 4.2.6.8 and 6.1.1.4'
H H 0.0000 0.0000 'International Tables Vol C Tables 4.2.6.8 and 6.1.1.4'
N N 0.0061 0.0033 'International Tables Vol C Tables 4.2.6.8 and 6.1.1.4'
O O 0.0106 0.0060 'International Tables Vol C Tables 4.2.6.8 and 6.1.1.4'
Cl Cl 0.1484 0.1585 'International Tables Vol C Tables 4.2.6.8 and 6.1.1.4'
Ir Ir -1.4442 7.9887 'International Tables Vol C Tables 4.2.6.8 and 6.1.1.4'

loop_
_geom_angle_atom_site_label_1
_geom_angle_atom_site_label_2
_geom_angle_atom_site_label_3
_geom_angle
C20 Ir1 C22 92.8(3)
C20 Ir1 C5 90.0(2)
C22 Ir1 C5 177.1(2)
C20 Ir1 Cl25 176.81(19)
C22 Ir1 Cl25 90.26(18)
C5 Ir1 Cl25 86.97(10)
C5 N1 C2 111.5(3)
C5 N1 C12 125.0(3)
C2 N1 C12 123.2(3)
N1 C2 C3 103.7(4)
N4 C3 C2 107.7(4)
C5 N4 C3 110.4(3)
C5 N4 C6 125.4(3)
C3 N4 C6 124.1(3)
N1 C5 N4 106.7(3)
N1 C5 Ir1 128.6(3)
N4 C5 Ir1 124.5(2)
C7 C6 C11 113.2(3)
C7 C6 N4 114.1(3)
C11 C6 N4 108.3(3)
C6 C7 C8 114.8(4)
C7 C8 C9 109.7(4)
C10 C9 C8 109.7(4)
C9 C10 C11 112.7(4)
C6 C11 C10 109.1(4)
C13 C12 N1 112.2(3)
C13 C12 C17 113.8(3)
N1 C12 C17 111.1(3)
C12 C13 C14 110.5(4)
C15 C14 C13 112.4(4)
C14 C15 C16 113.3(4)
C15 C16 C17 110.4(4)
C12 C17 C16 112.4(4)
O21 C20 Ir1 178.7(5)
O23 C22 Ir1 174.9(5)
C32 Ir2 C30 93.1(2)
C32 Ir2 C55 90.35(19)
C30 Ir2 C55 175.88(17)
C32 Ir2 Cl35 177.78(17)
C30 Ir2 Cl35 88.95(14)
C55 Ir2 Cl35 87.60(11)
C52 N51 C55 111.2(3)
C52 N51 C56 126.1(4)
C55 N51 C56 122.6(3)
C53 C52 N51 108.7(4)
C52 C53 N54 105.6(4)
C55 N54 C53 111.0(4)
C55 N54 C62 123.6(3)
C53 N54 C62 125.4(4)
N51 C55 N54 103.2(3)
N51 C55 Ir2 131.5(3)
N54 C55 Ir2 124.7(3)
N51 C56 C61 112.3(4)
N51 C56 C57 109.9(4)
C61 C56 C57 112.2(4)
C56 C57 C58 111.3(5)
C59 C58 C57 115.8(5)
C58 C59 C60 110.4(5)
C59 C60 C61 113.1(5)
C56 C61 C60 111.7(5)
C63 C62 N54 109.9(3)
C63 C62 C67 111.1(4)
N54 C62 C67 109.9(3)
C62 C63 C64 109.9(4)
C65 C64 C63 109.0(5)
C64 C65 C66 111.6(5)
C67 C66 C65 111.9(4)
C66 C67 C62 107.3(4)
O31 C30 Ir2 178.0(4)
O33 C32 Ir2 175.6(5)

loop_
_geom_bond_atom_site_label_1
_geom_bond_atom_site_label_2
_geom_bond_distance
Ir1 C20 1.611(6)
Ir1 C22 1.847(6)
Ir1 C5 2.078(3)
Ir1 Cl25 2.3281(13)
N1 C5 1.316(4)
N1 C2 1.376(5)
N1 C12 1.485(5)
C2 C3 1.384(6)
C3 N4 1.342(6)
N4 C5 1.325(5)
N4 C6 1.507(5)
C6 C7 1.426(6)
C6 C11 1.517(6)
C7 C8 1.517(6)
C8 C9 1.537(7)
C9 C10 1.504(7)
C10 C11 1.507(6)
C12 C13 1.481(6)
C12 C17 1.494(6)
C13 C14 1.500(7)
C14 C15 1.442(7)
C15 C16 1.510(7)
C16 C17 1.523(6)
C20 O21 1.314(7)
C22 O23 1.166(7)
Cl35 Ir2 2.3325(13)
Ir2 C32 1.749(5)
Ir2 C30 1.861(4)
Ir2 C55 2.052(4)
N51 C52 1.341(6)
N51 C55 1.347(5)
N51 C56 1.455(5)
C52 C53 1.316(7)
C53 N54 1.372(6)
N54 C55 1.359(5)
N54 C62 1.525(5)
C56 C61 1.483(7)
C56 C57 1.469(7)
C57 C58 1.557(8)
C58 C59 1.459(8)
C59 C60 1.510(9)
C60 C61 1.558(8)
C62 C63 1.513(7)
C62 C67 1.562(6)
C63 C64 1.521(7)
C64 C65 1.505(8)
C65 C66 1.510(8)
C66 C67 1.496(7)
C30 O31 1.194(6)
C32 O33 1.177(7)
